data_4332257
loop_
_publ_author_name
'Yue, Qi'
'Yang, Jin'
'Li, Guang-Hua'
'Li, Guo-Dong'
'Chen, Jie-Sheng'

_publ_section_title
;
 Homochiral Porous Lanthanide Phosphonates with 1D Triple-Strand Helical
 Chains:&#x00A0; Synthesis, Photoluminescence, and Adsorption Properties
;
_journal_issue 11
_journal_name_full 'Inorganic Chemistry'
_journal_page_first 4431
_journal_page_last 4439
_journal_paper_doi 10.1021/ic060162h
_journal_volume 45
_journal_year 2006
_chemical_absolute_configuration unk
_chemical_formula_moiety 'C18 H37 Eu N3 O17 P3'
_chemical_formula_sum 'C18 H37 Eu N3 O17 P3'
_chemical_formula_weight 812.38
_chemical_melting_point ?
_chemical_name_systematic
; 
 ? 
;
_space_group_IT_number 76
_symmetry_cell_setting tetragonal
_symmetry_space_group_name_Hall 'P 4w'
_symmetry_space_group_name_H-M 'P 41'
_atom_sites_solution_hydrogens geom
_atom_sites_solution_primary direct
_atom_sites_solution_secondary difmap
_audit_creation_method SHELXL-97
_cell_angle_alpha 90.00
_cell_angle_beta 90.00
_cell_angle_gamma 90.00
_cell_formula_units_Z 4
_cell_length_a 12.4799(3)
_cell_length_b 12.4799(3)
_cell_length_c 18.8239(5)
_cell_measurement_reflns_used 7013
_cell_measurement_temperature 293(2)
_cell_measurement_theta_max 28.35
_cell_measurement_theta_min 1.63
_cell_volume 2931.78(13)
_computing_cell_refinement 'Bruker SMART'
_computing_data_collection 'Bruker SMART'
_computing_data_reduction 'Bruker SAINT'
_computing_molecular_graphics SHELXP-97
_computing_publication_material SHELXTL
_computing_structure_refinement 'SHELXL-97 (Sheldrick, 1997)'
_computing_structure_solution 'SHELXS-97 (Sheldrick, 1990)'
_diffrn_ambient_temperature 293(2)
_diffrn_detector_area_resol_mean 9.00cm
_diffrn_measured_fraction_theta_full 0.997
_diffrn_measured_fraction_theta_max 0.997
_diffrn_measurement_device_type 'CCD area detector'
_diffrn_measurement_method 'phi and omega scans'
_diffrn_radiation_monochromator graphite
_diffrn_radiation_source 'fine-focus sealed tube'
_diffrn_radiation_type MoK\a
_diffrn_radiation_wavelength 0.71073
_diffrn_reflns_av_R_equivalents 0.0477
_diffrn_reflns_av_sigmaI/netI 0.0393
_diffrn_reflns_limit_h_max 16
_diffrn_reflns_limit_h_min -9
_diffrn_reflns_limit_k_max 15
_diffrn_reflns_limit_k_min -16
_diffrn_reflns_limit_l_max 25
_diffrn_reflns_limit_l_min -22
_diffrn_reflns_number 21260
_diffrn_reflns_theta_full 28.35
_diffrn_reflns_theta_max 28.35
_diffrn_reflns_theta_min 1.63
_diffrn_standards_decay_% none
_diffrn_standards_interval_count none
_diffrn_standards_interval_time none
_diffrn_standards_number none
_exptl_absorpt_coefficient_mu 2.384
_exptl_absorpt_correction_T_max 0.3130
_exptl_absorpt_correction_T_min 0.1807
_exptl_absorpt_correction_type empirical
_exptl_absorpt_process_details SADABS
_exptl_crystal_colour colourless
_exptl_crystal_density_diffrn 1.840
_exptl_crystal_density_meas ?
_exptl_crystal_density_method 'not measured'
_exptl_crystal_description block
_exptl_crystal_F_000 1640
_exptl_crystal_size_max 0.30
_exptl_crystal_size_mid 0.25
_exptl_crystal_size_min 0.18
_refine_diff_density_max 1.184
_refine_diff_density_min -0.554
_refine_diff_density_rms 0.098
_refine_ls_abs_structure_details 'Flack H D (1983), Acta Cryst. A39, 876-881'
_refine_ls_abs_structure_Flack -0.052(7)
_refine_ls_extinction_method none
_refine_ls_goodness_of_fit_ref 1.044
_refine_ls_hydrogen_treatment mixed
_refine_ls_matrix_type full
_refine_ls_number_parameters 391
_refine_ls_number_reflns 7013
_refine_ls_number_restraints 5
_refine_ls_restrained_S_all 1.044
_refine_ls_R_factor_all 0.0294
_refine_ls_R_factor_gt 0.0245
_refine_ls_shift/su_max 0.013
_refine_ls_shift/su_mean 0.000
_refine_ls_structure_factor_coef Fsqd
_refine_ls_weighting_details 'calc w=1/[\s^2^(Fo^2^)+(0.0250P)^2^+1.4437P] where P=(Fo^2^+2Fc^2^)/3'
_refine_ls_weighting_scheme calc
_refine_ls_wR_factor_gt 0.0526
_refine_ls_wR_factor_ref 0.0550
_reflns_number_gt 6523
_reflns_number_total 7013
_reflns_threshold_expression >2sigma(I)
_cod_data_source_file ic060162hsup3.cif
_cod_data_source_block sad
_cod_depositor_comments
;
The following automatic conversions were performed:

'_chemical_melting_point' value 'not measured' was changed to '?' -
the value is undefined or not given.

'_symmetry_cell_setting' value
'Tetragonal' changed to 'tetragonal' according to
/home/saulius/struct/CIF-dictionaries/cif_core.dic dictionary named
'cif_core.dic' version 2.4.2 from 2011-04-26.

Automatic conversion script
Id: cif_fix_values 1891 2012-01-12 08:04:46Z andrius 

The following automatic conversions were performed:

'_exptl_crystal_density_meas' value 'none' was changed to '?' - the
value is perceived as not measured.

Automatic conversion script
Id: cif_fix_values 3008 2015-01-20 13:52:24Z robertas 
;
_cod_original_sg_symbol_H-M P4(1)
_cod_database_code 4332257

loop_
_symmetry_equiv_pos_as_xyz
'x, y, z'
'-x, -y, z+1/2'
'-y, x, z+1/4'
'y, -x, z+3/4'

loop_
_atom_site_label
_atom_site_type_symbol
_atom_site_fract_x
_atom_site_fract_y
_atom_site_fract_z
_atom_site_U_iso_or_equiv
_atom_site_adp_type
_atom_site_occupancy
_atom_site_symmetry_multiplicity
_atom_site_calc_flag
_atom_site_refinement_flags
Eu1 Eu 0.930966(12) 0.961009(11) 0.197457(10) 0.01609(4) Uani 1 1 d .
P1 P 0.93155(7) 0.81342(7) 0.02380(5) 0.02038(17) Uani 1 1 d .
P2 P 0.73355(7) 1.06858(7) 0.06958(5) 0.02051(17) Uani 1 1 d .
P3 P 0.79826(7) 1.02619(7) 0.36936(5) 0.01959(17) Uani 1 1 d .
O1 O 0.9433(2) 0.8564(2) 0.09772(15) 0.0369(7) Uani 1 1 d .
O2 O 0.9149(2) 0.8948(2) -0.03314(14) 0.0293(6) Uani 1 1 d .
O3 O 0.8404(2) 0.7301(2) 0.01821(16) 0.0336(6) Uani 1 1 d .
H3 H 0.8483 0.6843 0.0490 0.080 Uiso 1 1 calc .
O4 O 1.2141(2) 0.4623(2) -0.07119(17) 0.0416(8) Uani 1 1 d .
O5 O 1.0440(2) 0.5065(2) -0.04835(19) 0.0407(7) Uani 1 1 d .
O6 O 0.7927(2) 1.0384(2) 0.13576(15) 0.0317(6) Uani 1 1 d .
O7 O 0.8022(2) 1.0961(2) 0.00645(15) 0.0313(6) Uani 1 1 d .
O8 O 0.6563(2) 1.1629(2) 0.08139(14) 0.0296(6) Uani 1 1 d .
H8 H 0.6277 1.1569 0.1204 0.080 Uiso 1 1 calc .
O9 O 0.4129(2) 0.9764(2) 0.02519(18) 0.0380(7) Uani 1 1 d .
O10 O 0.3546(3) 0.8127(2) -0.00270(18) 0.0445(8) Uani 1 1 d .
O11 O 0.8498(2) 1.0313(2) 0.29732(14) 0.0308(6) Uani 1 1 d .
O12 O 0.87286(19) 1.0091(2) 0.43068(13) 0.0256(6) Uani 1 1 d .
O13 O 0.7290(2) 1.1279(2) 0.38031(14) 0.0305(6) Uani 1 1 d .
H13 H 0.7104 1.1318 0.4220 0.080 Uiso 1 1 calc .
O14 O 0.4026(2) 0.7751(2) 0.35298(18) 0.0389(7) Uani 1 1 d .
O15 O 0.4581(2) 0.9424(2) 0.37549(17) 0.0353(6) Uani 1 1 d .
O1W O 0.4528(4) 0.5581(4) 0.2976(3) 0.0751(13) Uani 1 1 d D
H1WA H 0.521(2) 0.549(5) 0.311(4) 0.080 Uiso 1 1 d D
H1WB H 0.451(5) 0.629(2) 0.307(4) 0.080 Uiso 1 1 d D
O2W O 0.5563(4) 0.4679(5) 0.4143(3) 0.0858(15) Uani 1 1 d D
H2WA H 0.518(5) 0.424(5) 0.444(4) 0.080 Uiso 1 1 d D
H2WB H 0.617(3) 0.504(5) 0.420(4) 0.080 Uiso 1 1 d D
N1 N 1.0959(2) 0.6620(2) 0.04568(15) 0.0197(6) Uani 1 1 d .
H1 H 1.0407 0.6170 0.0561 0.080 Uiso 1 1 calc .
N2 N 0.5827(2) 0.9079(2) 0.10047(15) 0.0206(6) Uani 1 1 d .
H2 H 0.5456 0.9629 0.1204 0.080 Uiso 1 1 calc .
N3 N 0.6509(2) 0.8770(2) 0.42807(14) 0.0197(6) Uani 1 1 d .
H3A H 0.6188 0.9345 0.4488 0.080 Uiso 1 1 calc .
C1 C 1.1850(3) 0.5975(3) 0.0122(2) 0.0237(7) Uani 1 1 d .
H1A H 1.2332 0.6464 -0.0130 0.080 Uiso 1 1 calc .
C2 C 1.2457(4) 0.5479(4) 0.0755(3) 0.0462(12) Uani 1 1 d .
H2A H 1.2319 0.4716 0.0785 0.080 Uiso 1 1 calc .
H2B H 1.3223 0.5590 0.0704 0.080 Uiso 1 1 calc .
C3 C 1.2039(3) 0.6049(3) 0.1411(2) 0.0320(8) Uani 1 1 d .
H3B H 1.1567 0.5583 0.1680 0.080 Uiso 1 1 calc .
H3C H 1.2627 0.6268 0.1715 0.080 Uiso 1 1 calc .
C4 C 1.1436(3) 0.7014(3) 0.11382(19) 0.0269(7) Uani 1 1 d .
H4A H 1.0882 0.7233 0.1470 0.080 Uiso 1 1 calc .
H4B H 1.1916 0.7613 0.1055 0.080 Uiso 1 1 calc .
C5 C 1.0555(3) 0.7475(3) -0.00258(19) 0.0258(7) Uani 1 1 d .
H5A H 1.0449 0.7163 -0.0493 0.080 Uiso 1 1 calc .
H5B H 1.1107 0.8017 -0.0071 0.080 Uiso 1 1 calc .
C6 C 1.1414(3) 0.5156(3) -0.0404(2) 0.0272(8) Uani 1 1 d .
C7 C 0.5026(3) 0.8264(3) 0.07411(19) 0.0230(7) Uani 1 1 d .
H7 H 0.5405 0.7725 0.0458 0.080 Uiso 1 1 calc .
C8 C 0.4624(3) 0.7738(3) 0.1423(2) 0.0348(9) Uani 1 1 d .
H8A H 0.4375 0.7015 0.1332 0.080 Uiso 1 1 calc .
H8B H 0.4042 0.8149 0.1630 0.080 Uiso 1 1 calc .
C9 C 0.5604(4) 0.7731(4) 0.1917(3) 0.0521(13) Uani 1 1 d .
H9A H 0.5404 0.7966 0.2390 0.080 Uiso 1 1 calc .
H9B H 0.5903 0.7015 0.1950 0.080 Uiso 1 1 calc .
C10 C 0.6420(3) 0.8501(3) 0.1593(2) 0.0314(8) Uani 1 1 d .
H10A H 0.6675 0.9006 0.1946 0.080 Uiso 1 1 calc .
H10B H 0.7028 0.8110 0.1403 0.080 Uiso 1 1 calc .
C11 C 0.6529(3) 0.9533(3) 0.04405(18) 0.0238(7) Uani 1 1 d .
H11A H 0.6081 0.9738 0.0042 0.080 Uiso 1 1 calc .
H11B H 0.7007 0.8972 0.0277 0.080 Uiso 1 1 calc .
C12 C 0.4156(3) 0.8776(3) 0.0281(2) 0.0283(8) Uani 1 1 d .
C13 C 0.5661(3) 0.7944(3) 0.41307(19) 0.0229(7) Uani 1 1 d .
H13A H 0.5962 0.7400 0.3812 0.080 Uiso 1 1 calc .
C14 C 0.5454(3) 0.7429(4) 0.4853(2) 0.0364(9) Uani 1 1 d .
H14A H 0.4840 0.7759 0.5082 0.080 Uiso 1 1 calc .
H14B H 0.5315 0.6668 0.4800 0.080 Uiso 1 1 calc .
C15 C 0.6452(4) 0.7610(4) 0.5284(3) 0.0467(12) Uani 1 1 d .
H15A H 0.6767 0.6930 0.5419 0.080 Uiso 1 1 calc .
H15B H 0.6283 0.8007 0.5713 0.080 Uiso 1 1 calc .
C16 C 0.7225(3) 0.8240(3) 0.4829(2) 0.0265(8) Uani 1 1 d .
H16A H 0.7743 0.7770 0.4604 0.080 Uiso 1 1 calc .
H16B H 0.7604 0.8771 0.5109 0.080 Uiso 1 1 calc .
C17 C 0.7047(3) 0.9142(3) 0.36196(18) 0.0225(7) Uani 1 1 d .
H17A H 0.6494 0.9342 0.3282 0.080 Uiso 1 1 calc .
H17B H 0.7431 0.8538 0.3418 0.080 Uiso 1 1 calc .
C18 C 0.4679(3) 0.8439(3) 0.3775(2) 0.0267(7) Uani 1 1 d .

loop_
_atom_site_aniso_label
_atom_site_aniso_U_11
_atom_site_aniso_U_22
_atom_site_aniso_U_33
_atom_site_aniso_U_23
_atom_site_aniso_U_13
_atom_site_aniso_U_12
Eu1 0.01726(8) 0.01528(8) 0.01573(6) 0.00102(6) -0.00065(6) 0.00062(6)
P1 0.0238(4) 0.0153(4) 0.0220(4) -0.0007(3) -0.0019(3) 0.0007(3)
P2 0.0138(4) 0.0241(4) 0.0236(4) -0.0001(3) -0.0002(3) 0.0018(3)
P3 0.0177(4) 0.0203(4) 0.0207(4) 0.0019(3) 0.0033(3) 0.0030(3)
O1 0.0360(16) 0.0425(17) 0.0322(15) -0.0155(13) -0.0087(12) 0.0126(13)
O2 0.0263(13) 0.0249(13) 0.0366(17) 0.0145(10) -0.0014(10) -0.0014(10)
O3 0.0384(15) 0.0279(14) 0.0344(15) 0.0074(11) -0.0036(12) -0.0111(12)
O4 0.0330(15) 0.0449(17) 0.0470(19) -0.0259(14) -0.0035(12) 0.0058(12)
O5 0.0271(13) 0.0456(16) 0.0494(18) -0.0218(16) -0.0063(14) -0.0020(11)
O6 0.0285(14) 0.0304(14) 0.0360(16) -0.0036(11) -0.0166(12) 0.0070(11)
O7 0.0231(13) 0.0360(15) 0.0346(15) -0.0040(12) 0.0092(11) -0.0032(11)
O8 0.0268(13) 0.0344(14) 0.0276(14) 0.0061(11) 0.0063(10) 0.0114(11)
O9 0.0345(15) 0.0303(15) 0.0493(19) 0.0080(13) -0.0130(13) 0.0050(12)
O10 0.0412(17) 0.0402(17) 0.052(2) 0.0120(15) -0.0224(15) -0.0144(13)
O11 0.0370(15) 0.0245(13) 0.0308(15) 0.0010(10) 0.0117(12) 0.0022(11)
O12 0.0221(12) 0.0239(12) 0.0306(16) -0.0003(10) -0.0046(10) 0.0038(9)
O13 0.0325(14) 0.0295(14) 0.0296(14) 0.0026(11) 0.0034(11) 0.0128(11)
O14 0.0288(14) 0.0315(15) 0.057(2) 0.0047(13) -0.0174(13) -0.0040(11)
O15 0.0283(14) 0.0261(14) 0.0516(19) 0.0048(12) -0.0115(12) 0.0050(11)
O1W 0.089(3) 0.058(3) 0.079(3) -0.005(2) 0.000(3) -0.002(3)
O2W 0.079(4) 0.094(4) 0.084(4) -0.002(3) -0.015(3) -0.003(3)
N1 0.0219(14) 0.0167(13) 0.0206(14) -0.0031(11) -0.0015(10) 0.0024(10)
N2 0.0187(14) 0.0221(14) 0.0209(14) 0.0006(11) 0.0013(10) 0.0009(11)
N3 0.0154(12) 0.0204(13) 0.0232(15) 0.0020(10) 0.0000(10) -0.0003(10)
C1 0.0222(16) 0.0224(17) 0.0264(18) -0.0065(13) -0.0007(13) 0.0021(13)
C2 0.049(3) 0.053(3) 0.036(2) -0.016(2) -0.015(2) 0.031(2)
C3 0.033(2) 0.038(2) 0.0248(19) -0.0001(16) -0.0056(15) 0.0095(17)
C4 0.0316(19) 0.0279(18) 0.0210(17) -0.0067(14) -0.0031(14) 0.0040(14)
C5 0.0347(19) 0.0205(17) 0.0222(17) 0.0029(13) 0.0028(14) 0.0087(14)
C6 0.0306(18) 0.0220(16) 0.029(2) -0.0065(14) -0.0034(14) 0.0021(13)
C7 0.0233(17) 0.0229(17) 0.0227(17) 0.0026(13) -0.0013(13) -0.0048(13)
C8 0.035(2) 0.038(2) 0.031(2) 0.0092(17) 0.0005(16) -0.0078(17)
C9 0.059(3) 0.061(3) 0.036(3) 0.026(2) -0.013(2) -0.023(2)
C10 0.031(2) 0.039(2) 0.024(2) 0.0074(16) -0.0048(15) -0.0006(16)
C11 0.0197(16) 0.0310(18) 0.0207(17) -0.0006(14) -0.0006(13) -0.0029(14)
C12 0.0214(17) 0.034(2) 0.029(2) 0.0082(15) -0.0023(14) -0.0030(14)
C13 0.0182(16) 0.0215(17) 0.0291(18) -0.0021(13) -0.0036(13) 0.0007(13)
C14 0.032(2) 0.041(2) 0.036(2) 0.0148(18) -0.0009(17) -0.0032(17)
C15 0.040(2) 0.058(3) 0.042(3) 0.026(2) -0.011(2) -0.015(2)
C16 0.0201(17) 0.034(2) 0.0254(19) 0.0082(15) -0.0060(14) 0.0024(14)
C17 0.0194(16) 0.0293(18) 0.0189(16) -0.0005(13) 0.0036(12) -0.0011(13)
C18 0.0185(16) 0.0287(19) 0.033(2) 0.0030(15) -0.0011(14) -0.0005(13)

loop_
_atom_type_symbol
_atom_type_description
_atom_type_scat_dispersion_real
_atom_type_scat_dispersion_imag
_atom_type_scat_source
C C 0.0033 0.0016 'International Tables Vol C Tables 4.2.6.8 and 6.1.1.4'
H H 0.0000 0.0000 'International Tables Vol C Tables 4.2.6.8 and 6.1.1.4'
N N 0.0061 0.0033 'International Tables Vol C Tables 4.2.6.8 and 6.1.1.4'
O O 0.0106 0.0060 'International Tables Vol C Tables 4.2.6.8 and 6.1.1.4'
P P 0.1023 0.0942 'International Tables Vol C Tables 4.2.6.8 and 6.1.1.4'
Eu Eu -0.1578 3.6682 'International Tables Vol C Tables 4.2.6.8 and 6.1.1.4'

loop_
_geom_angle_atom_site_label_1
_geom_angle_atom_site_label_2
_geom_angle_atom_site_label_3
_geom_angle
_geom_angle_site_symmetry_1
_geom_angle_site_symmetry_3
O2 Eu1 O1 85.60(9) 3_755 .
O2 Eu1 O6 154.90(10) 3_755 .
O1 Eu1 O6 82.86(10) . .
O2 Eu1 O7 81.09(9) 3_755 3_755
O1 Eu1 O7 85.10(11) . 3_755
O6 Eu1 O7 119.83(10) . 3_755
O2 Eu1 O11 112.60(10) 3_755 .
O1 Eu1 O11 155.92(10) . .
O6 Eu1 O11 85.52(10) . .
O7 Eu1 O11 82.51(9) 3_755 .
O2 Eu1 O12 81.13(9) 3_755 4_574
O1 Eu1 O12 111.73(10) . 4_574
O6 Eu1 O12 82.57(9) . 4_574
O7 Eu1 O12 154.37(10) 3_755 4_574
O11 Eu1 O12 87.46(9) . 4_574
O2 Eu1 P1 16.84(7) 3_755 3_755
O1 Eu1 P1 102.37(7) . 3_755
O6 Eu1 P1 158.93(7) . 3_755
O7 Eu1 P1 81.13(7) 3_755 3_755
O11 Eu1 P1 96.03(7) . 3_755
O12 Eu1 P1 76.52(6) 4_574 3_755
O2 Eu1 P3 87.74(7) 3_755 4_574
O1 Eu1 P3 96.90(8) . 4_574
O6 Eu1 P3 71.68(7) . 4_574
O7 Eu1 P3 168.49(7) 3_755 4_574
O11 Eu1 P3 99.35(6) . 4_574
O12 Eu1 P3 16.98(6) 4_574 4_574
P1 Eu1 P3 87.37(2) 3_755 4_574
O2 P1 O1 115.91(17) . .
O2 P1 O3 107.87(16) . .
O1 P1 O3 112.13(18) . .
O2 P1 C5 103.30(16) . .
O1 P1 C5 109.38(17) . .
O3 P1 C5 107.62(17) . .
O2 P1 Eu1 26.28(11) . 4_574
O1 P1 Eu1 92.53(13) . 4_574
O3 P1 Eu1 131.26(11) . 4_574
C5 P1 Eu1 102.10(12) . 4_574
O6 P2 O7 115.75(16) . .
O6 P2 O8 112.42(16) . .
O7 P2 O8 107.24(15) . .
O6 P2 C11 107.08(16) . .
O7 P2 C11 106.68(16) . .
O8 P2 C11 107.22(16) . .
O12 P3 O11 115.83(16) . .
O12 P3 O13 111.13(15) . .
O11 P3 O13 108.89(15) . .
O12 P3 C17 110.33(16) . .
O11 P3 C17 103.72(16) . .
O13 P3 C17 106.30(16) . .
O12 P3 Eu1 26.79(10) . 3_755
O11 P3 Eu1 91.49(11) . 3_755
O13 P3 Eu1 133.73(11) . 3_755
C17 P3 Eu1 108.45(12) . 3_755
P1 O1 Eu1 163.35(18) . .
P1 O2 Eu1 136.88(17) . 4_574
P1 O3 H3 109.5 . .
P2 O6 Eu1 153.98(18) . .
P2 O7 Eu1 147.07(18) . 4_574
P2 O8 H8 109.5 . .
P3 O11 Eu1 155.06(16) . .
P3 O12 Eu1 136.23(15) . 3_755
P3 O13 H13 109.5 . .
H1WA O1W H1WB 96(6) . .
H2WA O2W H2WB 133(7) . .
C5 N1 C4 115.0(3) . .
C5 N1 C1 112.2(3) . .
C4 N1 C1 103.9(3) . .
C5 N1 H1 108.5 . .
C4 N1 H1 108.5 . .
C1 N1 H1 108.5 . .
C11 N2 C7 114.3(3) . .
C11 N2 C10 114.6(3) . .
C7 N2 C10 104.1(3) . .
C11 N2 H2 107.9 . .
C7 N2 H2 107.9 . .
C10 N2 H2 107.9 . .
C17 N3 C13 112.0(3) . .
C17 N3 C16 116.1(3) . .
C13 N3 C16 104.1(3) . .
C17 N3 H3A 108.1 . .
C13 N3 H3A 108.1 . .
C16 N3 H3A 108.1 . .
N1 C1 C6 111.5(3) . .
N1 C1 C2 104.7(3) . .
C6 C1 C2 114.2(3) . .
N1 C1 H1A 108.8 . .
C6 C1 H1A 108.8 . .
C2 C1 H1A 108.8 . .
C3 C2 C1 105.8(3) . .
C3 C2 H2A 110.6 . .
C1 C2 H2A 110.6 . .
C3 C2 H2B 110.6 . .
C1 C2 H2B 110.6 . .
H2A C2 H2B 108.7 . .
C4 C3 C2 105.6(3) . .
C4 C3 H3B 110.6 . .
C2 C3 H3B 110.6 . .
C4 C3 H3C 110.6 . .
C2 C3 H3C 110.6 . .
H3B C3 H3C 108.8 . .
N1 C4 C3 103.1(3) . .
N1 C4 H4A 111.1 . .
C3 C4 H4A 111.1 . .
N1 C4 H4B 111.1 . .
C3 C4 H4B 111.1 . .
H4A C4 H4B 109.1 . .
N1 C5 P1 116.4(2) . .
N1 C5 H5A 108.2 . .
P1 C5 H5A 108.2 . .
N1 C5 H5B 108.2 . .
P1 C5 H5B 108.2 . .
H5A C5 H5B 107.3 . .
O5 C6 O4 127.2(3) . .
O5 C6 C1 119.6(3) . .
O4 C6 C1 113.2(3) . .
N2 C7 C8 103.3(3) . .
N2 C7 C12 112.0(3) . .
C8 C7 C12 115.0(3) . .
N2 C7 H7 108.8 . .
C8 C7 H7 108.8 . .
C12 C7 H7 108.8 . .
C7 C8 C9 104.4(3) . .
C7 C8 H8A 110.9 . .
C9 C8 H8A 110.9 . .
C7 C8 H8B 110.9 . .
C9 C8 H8B 110.9 . .
H8A C8 H8B 108.9 . .
C10 C9 C8 106.6(3) . .
C10 C9 H9A 110.4 . .
C8 C9 H9A 110.4 . .
C10 C9 H9B 110.4 . .
C8 C9 H9B 110.4 . .
H9A C9 H9B 108.6 . .
N2 C10 C9 105.4(3) . .
N2 C10 H10A 110.7 . .
C9 C10 H10A 110.7 . .
N2 C10 H10B 110.7 . .
C9 C10 H10B 110.7 . .
H10A C10 H10B 108.8 . .
N2 C11 P2 116.0(2) . .
N2 C11 H11A 108.3 . .
P2 C11 H11A 108.3 . .
N2 C11 H11B 108.3 . .
P2 C11 H11B 108.3 . .
H11A C11 H11B 107.4 . .
O9 C12 O10 127.4(4) . .
O9 C12 C7 117.5(3) . .
O10 C12 C7 115.0(3) . .
N3 C13 C14 103.9(3) . .
N3 C13 C18 111.7(3) . .
C14 C13 C18 115.1(3) . .
N3 C13 H13A 108.6 . .
C14 C13 H13A 108.6 . .
C18 C13 H13A 108.6 . .
C15 C14 C13 106.1(3) . .
C15 C14 H14A 110.5 . .
C13 C14 H14A 110.5 . .
C15 C14 H14B 110.5 . .
C13 C14 H14B 110.5 . .
H14A C14 H14B 108.7 . .
C14 C15 C16 107.6(3) . .
C14 C15 H15A 110.2 . .
C16 C15 H15A 110.2 . .
C14 C15 H15B 110.2 . .
C16 C15 H15B 110.2 . .
H15A C15 H15B 108.5 . .
C15 C16 N3 103.7(3) . .
C15 C16 H16A 111.0 . .
N3 C16 H16A 111.0 . .
C15 C16 H16B 111.0 . .
N3 C16 H16B 111.0 . .
H16A C16 H16B 109.0 . .
N3 C17 P3 117.6(2) . .
N3 C17 H17A 107.9 . .
P3 C17 H17A 107.9 . .
N3 C17 H17B 107.9 . .
P3 C17 H17B 107.9 . .
H17A C17 H17B 107.2 . .
O15 C18 O14 126.7(3) . .
O15 C18 C13 119.7(3) . .
O14 C18 C13 113.6(3) . .

loop_
_geom_bond_atom_site_label_1
_geom_bond_atom_site_label_2
_geom_bond_distance
_geom_bond_site_symmetry_2
Eu1 O2 2.279(3) 3_755
Eu1 O1 2.292(3) .
Eu1 O6 2.294(3) .
Eu1 O7 2.297(2) 3_755
Eu1 O11 2.309(3) .
Eu1 O12 2.313(2) 4_574
Eu1 P1 3.5181(9) 3_755
Eu1 P3 3.5495(9) 4_574
P1 O2 1.491(3) .
P1 O1 1.499(3) .
P1 O3 1.544(3) .
P1 C5 1.821(4) .
P1 Eu1 3.5181(9) 4_574
P2 O6 1.496(3) .
P2 O7 1.505(3) .
P2 O8 1.538(3) .
P2 C11 1.821(4) .
P3 O12 1.498(3) .
P3 O11 1.502(3) .
P3 O13 1.550(3) .
P3 C17 1.827(4) .
P3 Eu1 3.5495(9) 3_755
O2 Eu1 2.279(3) 4_574
O3 H3 0.8200 .
O4 C6 1.265(5) .
O5 C6 1.230(4) .
O7 Eu1 2.297(2) 4_574
O8 H8 0.8200 .
O9 C12 1.235(5) .
O10 C12 1.254(5) .
O12 Eu1 2.313(2) 3_755
O13 H13 0.8200 .
O14 C18 1.270(4) .
O15 C18 1.237(4) .
O1W H1WA 0.90(2) .
O1W H1WB 0.90(2) .
O2W H2WA 0.91(2) .
O2W H2WB 0.89(2) .
N1 C5 1.489(4) .
N1 C4 1.497(4) .
N1 C1 1.510(4) .
N1 H1 0.9100 .
N2 C11 1.488(4) .
N2 C7 1.510(4) .
N2 C10 1.514(5) .
N2 H2 0.9100 .
N3 C17 1.488(4) .
N3 C13 1.505(4) .
N3 C16 1.517(4) .
N3 H3A 0.9100 .
C1 C6 1.523(5) .
C1 C2 1.541(6) .
C1 H1A 0.9800 .
C2 C3 1.518(6) .
C2 H2A 0.9700 .
C2 H2B 0.9700 .
C3 C4 1.511(5) .
C3 H3B 0.9700 .
C3 H3C 0.9700 .
C4 H4A 0.9700 .
C4 H4B 0.9700 .
C5 H5A 0.9700 .
C5 H5B 0.9700 .
C7 C8 1.526(5) .
C7 C12 1.530(5) .
C7 H7 0.9800 .
C8 C9 1.537(6) .
C8 H8A 0.9700 .
C8 H8B 0.9700 .
C9 C10 1.527(6) .
C9 H9A 0.9700 .
C9 H9B 0.9700 .
C10 H10A 0.9700 .
C10 H10B 0.9700 .
C11 H11A 0.9700 .
C11 H11B 0.9700 .
C13 C14 1.526(5) .
C13 C18 1.527(5) .
C13 H13A 0.9800 .
C14 C15 1.504(6) .
C14 H14A 0.9700 .
C14 H14B 0.9700 .
C15 C16 1.511(6) .
C15 H15A 0.9700 .
C15 H15B 0.9700 .
C16 H16A 0.9700 .
C16 H16B 0.9700 .
C17 H17A 0.9700 .
C17 H17B 0.9700 .

loop_
_geom_hbond_atom_site_label_D
_geom_hbond_atom_site_label_H
_geom_hbond_atom_site_label_A
_geom_hbond_distance_DH
_geom_hbond_distance_HA
_geom_hbond_distance_DA
_geom_hbond_angle_DHA
_geom_hbond_site_symmetry_A
O3 H3 O14 0.82 1.74 2.440(4) 141.5 4_564
O3 H3 O15 0.82 2.57 3.349(4) 158.8 4_564
O8 H8 O4 0.82 1.73 2.442(4) 144.7 3_655
O13 H13 O10 0.82 1.77 2.547(4) 156.5 2_675
O1W H1WA O2W 0.90(2) 2.24(7) 2.787(8) 119(6) .
O1W H1WB O14 0.90(2) 2.11(3) 2.969(5) 160(6) .
O2W H2WA O1W 0.91(2) 2.20(6) 2.892(8) 132(7) 3_655
O2W H2WB O4 0.89(2) 2.15(3) 3.007(6) 161(6) 2_765
N1 H1 O15 0.91 2.02 2.859(4) 152.3 4_564
N2 H2 O5 0.91 1.95 2.785(4) 152.5 3_655
N3 H3A O9 0.91 1.86 2.706(4) 153.7 2_675
